data_2213028
loop_
_publ_author_name
'Hoong-Kun Fun'
'Suchada Chantrapromma'
'Yong-Miao Shen'
'Jian-Hua Xu'

_publ_section_title 4,5,6,7-Tetrachloro-3-(furan-3-yl)-3-hydroxy-2-(3-hydroxypropyl)-2,3-dihydro-1<i>H</i>-isoindol-1-one
_journal_coeditor_code SJ2264
_journal_issue 4
_journal_name_full 'Acta Crystallographica Section E'
_journal_page_first o2023
_journal_page_last o2025
_journal_paper_doi 10.1107/S1600536807013736
_journal_volume 63
_journal_year 2007
_chemical_formula_moiety 'C15 H11 Cl4 N O4'
_chemical_formula_sum 'C15 H11 Cl4 N O4'
_chemical_formula_weight 411.05
_chemical_melting_point 467.5(5)
_chemical_name_common
;
4,5,6,7-Tetrachloro-3-furan-3-yl-3-hydroxy-2-(3-hydroxypropyl)-2,3-
dihydroisoindol-1-one
;
_chemical_name_systematic
;
4,5,6,7-Tetrachloro-3-furan-3-yl-3-hydroxy-2-(3-hydroxypropyl)-2,3-
dihydroisoindol-1-one
;
_space_group_IT_number 14
_symmetry_cell_setting monoclinic
_symmetry_space_group_name_Hall '-P 2ybc'
_symmetry_space_group_name_H-M 'P 1 21/c 1'
_atom_sites_solution_hydrogens geom
_atom_sites_solution_primary direct
_atom_sites_solution_secondary difmap
_audit_creation_method SHELXL-97
_cell_angle_alpha 90.00
_cell_angle_beta 111.7160(10)
_cell_angle_gamma 90.00
_cell_formula_units_Z 4
_cell_length_a 11.6531(3)
_cell_length_b 9.8856(2)
_cell_length_c 15.1278(4)
_cell_measurement_reflns_used 10023
_cell_measurement_temperature 100.00(10)
_cell_measurement_theta_max 40.00
_cell_measurement_theta_min 2.79
_cell_volume 1619.01(7)
_computing_cell_refinement APEX2
_computing_data_collection 'APEX2 (Bruker, 2005)'
_computing_data_reduction 'SAINT (Bruker, 2005)'
_computing_molecular_graphics SHELXTL
_computing_publication_material
;
SHELXTL and PLATON (Spek, 2003)
;
_computing_structure_refinement SHELXTL
_computing_structure_solution 'SHELXTL (Sheldrick, 1998)'
_diffrn_ambient_temperature 297(2)
_diffrn_detector_area_resol_mean 8.33
_diffrn_measured_fraction_theta_full 0.999
_diffrn_measured_fraction_theta_max 0.999
_diffrn_measurement_device_type
;
Bruker SMART APEX2 CCD area-detector diffractometer
;
_diffrn_measurement_method '\w scans'
_diffrn_radiation_monochromator graphite
_diffrn_radiation_source 'fine-focus sealed tube'
_diffrn_radiation_type MoK\a
_diffrn_radiation_wavelength 0.71073
_diffrn_reflns_av_R_equivalents 0.0307
_diffrn_reflns_av_sigmaI/netI 0.0246
_diffrn_reflns_limit_h_max 21
_diffrn_reflns_limit_h_min -20
_diffrn_reflns_limit_k_max 17
_diffrn_reflns_limit_k_min -17
_diffrn_reflns_limit_l_max 26
_diffrn_reflns_limit_l_min -27
_diffrn_reflns_number 48681
_diffrn_reflns_theta_full 40.00
_diffrn_reflns_theta_max 40.00
_diffrn_reflns_theta_min 2.79
_diffrn_standards_number 0
_exptl_absorpt_coefficient_mu 0.751
_exptl_absorpt_correction_T_max 0.7939
_exptl_absorpt_correction_T_min 0.6818
_exptl_absorpt_correction_type multi-scan
_exptl_absorpt_process_details '(SADABS; Bruker, 2005)'
_exptl_crystal_colour Colorless
_exptl_crystal_density_diffrn 1.686
_exptl_crystal_density_method 'not measured'
_exptl_crystal_description Block
_exptl_crystal_F_000 832
_exptl_crystal_size_max 0.55
_exptl_crystal_size_mid 0.45
_exptl_crystal_size_min 0.32
_refine_diff_density_max 0.765
_refine_diff_density_min -0.423
_refine_ls_extinction_method none
_refine_ls_goodness_of_fit_ref 1.024
_refine_ls_hydrogen_treatment mixed
_refine_ls_matrix_type full
_refine_ls_number_parameters 234
_refine_ls_number_reflns 10023
_refine_ls_number_restraints 0
_refine_ls_restrained_S_all 1.024
_refine_ls_R_factor_all 0.0411
_refine_ls_R_factor_gt 0.0331
_refine_ls_shift/su_max 0.001
_refine_ls_shift/su_mean <0.001
_refine_ls_structure_factor_coef Fsqd
_refine_ls_weighting_details 'calc w=1/[\s^2^(Fo^2^)+(0.0466P)^2^+0.4085P] where P=(Fo^2^+2Fc^2^)/3'
_refine_ls_weighting_scheme calc
_refine_ls_wR_factor_gt 0.0848
_refine_ls_wR_factor_ref 0.0892
_reflns_number_gt 8567
_reflns_number_total 10023
_reflns_threshold_expression 'I > 2\s(I)'
_cod_data_source_file sj2264.cif
_cod_data_source_block I
_cod_depositor_comments
;
The following automatic conversions were performed:
'_symmetry_cell_setting' value 'Monoclinic' changed to 'monoclinic'
according to '/home/saulius/struct/CIF-dictionaries/cif_core.dic'
dictionary named 'cif_core.dic' version 2.4.1 from 2010-06-29.

Automatic conversion script
Id: cif_fix_enum 1527 2010-12-29 10:47:43Z saulius 

The following automatic conversions were performed:

'_chemical_melting_point' value '467-468 K' was changed to '467.5(5)'
- the average value was taken and precision was estimated.

Automatic conversion script
Id: cif_fix_values 1646 2011-03-28 12:23:43Z adriana 

The following automatic conversions were performed:

'_chemical_melting_point' value '467-468 K' was changed to '467.5(5)'
- the average value was taken and precision was
estimated.

'_symmetry_cell_setting' value 'Monoclinic' changed to
'monoclinic' according to
/home/saulius/struct/CIF-dictionaries/cif_core.dic dictionary named
'cif_core.dic' version 2.4.1 from 2010-06-29.

Automatic conversion script
Id: cif_fix_values 1715 2011-07-08 13:25:40Z adriana 
;
_cod_original_sg_symbol_H-M 'P 21/c'
_cod_database_code 2213028
_cod_database_fobs_code 2213028

loop_
_symmetry_equiv_pos_as_xyz
'x, y, z'
'-x, y+1/2, -z+1/2'
'-x, -y, -z'
'x, -y-1/2, z-1/2'

loop_
_atom_site_type_symbol
_atom_site_label
_atom_site_fract_x
_atom_site_fract_y
_atom_site_fract_z
_atom_site_U_iso_or_equiv
_atom_site_adp_type
_atom_site_calc_flag
_atom_site_refinement_flags
_atom_site_occupancy
Cl Cl1 0.096731(18) 0.218790(19) 0.094557(14) 0.01675(4) Uani d . 1
Cl Cl2 0.114774(19) -0.09396(2) 0.123938(14) 0.01836(4) Uani d . 1
Cl Cl3 0.26082(2) -0.269248(19) 0.030224(17) 0.02212(4) Uani d . 1
Cl Cl4 0.396491(19) -0.13045(2) -0.089862(16) 0.02005(4) Uani d . 1
O O1 0.25753(6) 0.42350(6) 0.01794(4) 0.01666(10) Uani d . 1
O O2 0.39701(7) 0.15943(8) -0.16767(5) 0.02229(12) Uani d . 1
O O3 0.04376(6) 0.28663(7) -0.19934(4) 0.01703(10) Uani d . 1
O O4 0.55616(6) 0.67193(7) -0.17043(4) 0.01892(11) Uani d . 1
N N1 0.30181(6) 0.31855(7) -0.10793(5) 0.01447(10) Uani d . 1
C C1 -0.07069(8) 0.33998(10) -0.24951(6) 0.02071(14) Uani d . 1
H H1A -0.1245 0.3077 -0.3079 0.030(4) Uiso calc R 1
C C2 -0.09430(9) 0.44558(10) -0.20249(7) 0.02391(16) Uani d . 1
H H2A -0.1657 0.4979 -0.2217 0.036(4) Uiso calc R 1
C C3 0.01260(8) 0.46122(9) -0.11675(7) 0.02088(14) Uani d . 1
H H3A 0.0247 0.5259 -0.0695 0.042(5) Uiso calc R 1
C C4 0.09203(7) 0.36278(7) -0.11870(5) 0.01356(11) Uani d . 1
C C5 0.22043(7) 0.32570(7) -0.05283(5) 0.01242(10) Uani d . 1
C C6 0.22784(6) 0.17990(7) -0.01803(5) 0.01143(10) Uani d . 1
C C7 0.17521(7) 0.12217(7) 0.04121(5) 0.01227(10) Uani d . 1
C C8 0.18609(7) -0.01823(7) 0.05610(5) 0.01346(10) Uani d . 1
C C9 0.25299(7) -0.09732(7) 0.01475(6) 0.01486(11) Uani d . 1
C C10 0.31060(7) -0.03617(7) -0.04148(5) 0.01418(11) Uani d . 1
C C11 0.29546(7) 0.10191(7) -0.05778(5) 0.01288(10) Uani d . 1
C C12 0.33961(7) 0.19204(8) -0.11750(5) 0.01484(11) Uani d . 1
C C13 0.31028(7) 0.42923(9) -0.16890(6) 0.01756(13) Uani d . 1
H H13A 0.2456 0.4944 -0.1747 0.024(3) Uiso calc R 1
H H13B 0.2959 0.3938 -0.2319 0.021(3) Uiso calc R 1
C C14 0.43430(7) 0.50137(8) -0.13223(6) 0.01650(12) Uani d . 1
H H14A 0.4417 0.5543 -0.0764 0.025(4) Uiso calc R 1
H H14B 0.5005 0.4353 -0.1141 0.026(4) Uiso calc R 1
C C15 0.44533(8) 0.59336(9) -0.20888(6) 0.01737(13) Uani d . 1
H H15A 0.4474 0.5395 -0.2619 0.030(4) Uiso calc R 1
H H15B 0.3743 0.6529 -0.2321 0.019(3) Uiso calc R 1
H H1O4 0.5752(16) 0.6887(18) -0.2175(13) 0.036(4) Uiso d . 1
H H1O1 0.3157(16) 0.3945(18) 0.0638(13) 0.036(4) Uiso d . 1

loop_
_atom_site_aniso_label
_atom_site_aniso_U_11
_atom_site_aniso_U_22
_atom_site_aniso_U_33
_atom_site_aniso_U_12
_atom_site_aniso_U_13
_atom_site_aniso_U_23
Cl1 0.01933(8) 0.01664(7) 0.01758(8) 0.00247(6) 0.01067(6) 0.00040(6)
Cl2 0.01989(8) 0.01754(7) 0.01688(8) -0.00558(6) 0.00591(6) 0.00336(6)
Cl3 0.02223(9) 0.00975(6) 0.03139(10) 0.00113(6) 0.00644(7) 0.00230(6)
Cl4 0.01737(8) 0.01742(8) 0.02523(9) 0.00434(6) 0.00773(7) -0.00497(6)
O1 0.0198(2) 0.01131(19) 0.0167(2) -0.00126(19) 0.00433(19) -0.00175(17)
O2 0.0232(3) 0.0276(3) 0.0218(3) 0.0029(2) 0.0150(2) 0.0008(2)
O3 0.0149(2) 0.0203(2) 0.0143(2) 0.0015(2) 0.00349(18) -0.00011(19)
O4 0.0188(2) 0.0228(3) 0.0155(2) -0.0072(2) 0.00672(19) 0.0009(2)
N1 0.0140(2) 0.0143(2) 0.0168(2) 0.0002(2) 0.0078(2) 0.0037(2)
C1 0.0154(3) 0.0271(4) 0.0168(3) 0.0015(3) 0.0026(2) 0.0048(3)
C2 0.0188(3) 0.0256(4) 0.0249(4) 0.0084(3) 0.0053(3) 0.0065(3)
C3 0.0208(3) 0.0179(3) 0.0227(3) 0.0073(3) 0.0065(3) 0.0017(3)
C4 0.0137(3) 0.0128(2) 0.0142(3) 0.0011(2) 0.0052(2) 0.0018(2)
C5 0.0130(2) 0.0106(2) 0.0138(2) -0.0002(2) 0.0052(2) 0.00128(19)
C6 0.0115(2) 0.0100(2) 0.0128(2) 0.00038(19) 0.00456(19) 0.00078(19)
C7 0.0127(2) 0.0114(2) 0.0129(2) 0.0001(2) 0.0050(2) 0.00076(19)
C8 0.0134(2) 0.0114(2) 0.0144(3) -0.0013(2) 0.0036(2) 0.0016(2)
C9 0.0142(3) 0.0097(2) 0.0180(3) 0.0003(2) 0.0029(2) 0.0005(2)
C10 0.0125(2) 0.0120(2) 0.0169(3) 0.0018(2) 0.0041(2) -0.0015(2)
C11 0.0122(2) 0.0123(2) 0.0144(3) 0.0008(2) 0.0052(2) -0.0002(2)
C12 0.0134(3) 0.0173(3) 0.0147(3) 0.0000(2) 0.0061(2) 0.0007(2)
C13 0.0154(3) 0.0195(3) 0.0172(3) -0.0019(2) 0.0054(2) 0.0066(2)
C14 0.0162(3) 0.0176(3) 0.0155(3) -0.0029(2) 0.0057(2) 0.0028(2)
C15 0.0175(3) 0.0208(3) 0.0136(3) -0.0059(3) 0.0056(2) 0.0009(2)

loop_
_atom_type_symbol
_atom_type_description
_atom_type_scat_dispersion_real
_atom_type_scat_dispersion_imag
_atom_type_scat_source
C C 0.0033 0.0016 'International Tables Vol C Tables 4.2.6.8 and 6.1.1.4'
H H 0.0000 0.0000 'International Tables Vol C Tables 4.2.6.8 and 6.1.1.4'
N N 0.0061 0.0033 'International Tables Vol C Tables 4.2.6.8 and 6.1.1.4'
O O 0.0106 0.0060 'International Tables Vol C Tables 4.2.6.8 and 6.1.1.4'
Cl Cl 0.1484 0.1585 'International Tables Vol C Tables 4.2.6.8 and 6.1.1.4'

loop_
_geom_angle_atom_site_label_1
_geom_angle_atom_site_label_2
_geom_angle_atom_site_label_3
_geom_angle
_geom_angle_publ_flag
C5 O1 H1O1 109.4(13) ?
C4 O3 C1 106.08(7) ?
C15 O4 H1O4 104.2(12) ?
C12 N1 C13 121.72(6) ?
C12 N1 C5 114.03(6) ?
C13 N1 C5 121.93(6) ?
C2 C1 O3 110.62(8) ?
C2 C1 H1A 124.7 ?
O3 C1 H1A 124.7 ?
C1 C2 C3 106.37(8) ?
C1 C2 H2A 126.8 ?
C3 C2 H2A 126.8 ?
C4 C3 C2 105.97(8) ?
C4 C3 H3A 127.0 ?
C2 C3 H3A 127.0 ?
C3 C4 O3 110.95(7) ?
C3 C4 C5 133.06(7) ?
O3 C4 C5 115.95(6) ?
O1 C5 N1 112.75(6) ?
O1 C5 C4 106.91(6) y
N1 C5 C4 109.06(6) y
O1 C5 C6 115.49(6) y
N1 C5 C6 100.56(5) ?
C4 C5 C6 111.98(6) y
C7 C6 C11 120.70(6) ?
C7 C6 C5 129.16(6) ?
C11 C6 C5 110.11(6) ?
C6 C7 C8 118.46(6) ?
C6 C7 Cl1 121.09(5) ?
C8 C7 Cl1 120.45(5) ?
C9 C8 C7 120.73(6) ?
C9 C8 Cl2 119.73(5) ?
C7 C8 Cl2 119.53(6) ?
C10 C9 C8 120.01(6) ?
C10 C9 Cl3 119.85(6) ?
C8 C9 Cl3 120.11(6) ?
C11 C10 C9 118.34(7) ?
C11 C10 Cl4 120.96(6) ?
C9 C10 Cl4 120.70(6) ?
C10 C11 C6 121.66(7) ?
C10 C11 C12 130.30(7) ?
C6 C11 C12 108.01(6) ?
O2 C12 N1 125.72(7) ?
O2 C12 C11 127.46(7) ?
N1 C12 C11 106.81(6) ?
N1 C13 C14 113.51(7) ?
N1 C13 H13A 108.9 ?
C14 C13 H13A 108.9 ?
N1 C13 H13B 108.9 ?
C14 C13 H13B 108.9 ?
H13A C13 H13B 107.7 ?
C15 C14 C13 109.90(6) ?
C15 C14 H14A 109.7 ?
C13 C14 H14A 109.7 ?
C15 C14 H14B 109.7 ?
C13 C14 H14B 109.7 ?
H14A C14 H14B 108.2 ?
O4 C15 C14 109.47(6) ?
O4 C15 H15A 109.8 ?
C14 C15 H15A 109.8 ?
O4 C15 H15B 109.8 ?
C14 C15 H15B 109.8 ?
H15A C15 H15B 108.2 ?

loop_
_geom_bond_atom_site_label_1
_geom_bond_atom_site_label_2
_geom_bond_distance
_geom_bond_publ_flag
Cl1 C7 1.7164(7) y
Cl2 C8 1.7132(7) y
Cl3 C9 1.7135(7) y
Cl4 C10 1.7170(7) y
O1 C5 1.3876(9) ?
O1 H1O1 0.822(18) ?
O2 C12 1.2261(9) y
O3 C4 1.3651(10) y
O3 C1 1.3725(10) y
O4 C15 1.4332(10) ?
O4 H1O4 0.837(18) ?
N1 C12 1.3514(10) ?
N1 C13 1.4578(10) ?
N1 C5 1.4778(9) ?
C1 C2 1.3476(14) ?
C1 H1A 0.9300 ?
C2 C3 1.4361(13) ?
C2 H2A 0.9300 ?
C3 C4 1.3509(11) ?
C3 H3A 0.9300 ?
C4 C5 1.5043(10) ?
C5 C6 1.5259(9) ?
C6 C7 1.3828(9) ?
C6 C11 1.3883(10) ?
C7 C8 1.4043(10) ?
C8 C9 1.4041(11) ?
C9 C10 1.4008(11) ?
C10 C11 1.3867(10) ?
C11 C12 1.4895(10) ?
C13 C14 1.5204(11) ?
C13 H13A 0.9700 ?
C13 H13B 0.9700 ?
C14 C15 1.5161(11) ?
C14 H14A 0.9700 ?
C14 H14B 0.9700 ?
C15 H15A 0.9700 ?
C15 H15B 0.9700 ?

loop_
_geom_hbond_atom_site_label_D
_geom_hbond_atom_site_label_H
_geom_hbond_atom_site_label_A
_geom_hbond_site_symmetry_A
_geom_hbond_distance_DH
_geom_hbond_distance_HA
_geom_hbond_distance_DA
_geom_hbond_angle_DHA
_geom_hbond_publ_flag
O1 H1O1 O4 3_665 0.822(19) 1.866(19) 2.6868(9) 178(2) y
O4 H1O4 O2 2_654 0.837(19) 1.903(19) 2.7020(10) 159.1(18) y

loop_
_geom_torsion_atom_site_label_1
_geom_torsion_atom_site_label_2
_geom_torsion_atom_site_label_3
_geom_torsion_atom_site_label_4
_geom_torsion
_geom_torsion_publ_flag
C4 O3 C1 C2 -0.16(10) ?
O3 C1 C2 C3 0.35(11) ?
C1 C2 C3 C4 -0.41(11) ?
C2 C3 C4 O3 0.33(10) ?
C2 C3 C4 C5 177.99(8) ?
C1 O3 C4 C3 -0.12(9) ?
C1 O3 C4 C5 -178.22(6) ?
C12 N1 C5 O1 130.69(7) ?
C13 N1 C5 O1 -66.34(9) ?
C12 N1 C5 C4 -110.72(7) ?
C13 N1 C5 C4 52.25(9) ?
C12 N1 C5 C6 7.13(8) ?
C13 N1 C5 C6 170.10(7) ?
C3 C4 C5 O1 -4.40(11) ?
O3 C4 C5 O1 173.17(6) ?
C3 C4 C5 N1 -126.59(9) ?
O3 C4 C5 N1 50.99(8) ?
C3 C4 C5 C6 123.02(9) ?
O3 C4 C5 C6 -59.41(8) ?
O1 C5 C6 C7 55.36(10) ?
N1 C5 C6 C7 177.00(7) ?
C4 C5 C6 C7 -67.31(9) ?
O1 C5 C6 C11 -126.85(7) ?
N1 C5 C6 C11 -5.21(8) ?
C4 C5 C6 C11 110.47(7) ?
C11 C6 C7 C8 -3.38(11) ?
C5 C6 C7 C8 174.20(7) ?
C11 C6 C7 Cl1 177.34(6) ?
C5 C6 C7 Cl1 -5.07(11) ?
C6 C7 C8 C9 2.45(11) ?
Cl1 C7 C8 C9 -178.27(6) ?
C6 C7 C8 Cl2 -176.49(6) ?
Cl1 C7 C8 Cl2 2.79(9) ?
C7 C8 C9 C10 0.50(11) ?
Cl2 C8 C9 C10 179.44(6) ?
C7 C8 C9 Cl3 -177.71(6) ?
Cl2 C8 C9 Cl3 1.23(9) ?
C8 C9 C10 C11 -2.51(11) ?
Cl3 C9 C10 C11 175.71(6) ?
C8 C9 C10 Cl4 178.13(6) ?
Cl3 C9 C10 Cl4 -3.66(9) ?
C9 C10 C11 C6 1.61(11) ?
Cl4 C10 C11 C6 -179.03(6) ?
C9 C10 C11 C12 -176.64(7) ?
Cl4 C10 C11 C12 2.72(12) ?
C7 C6 C11 C10 1.38(11) ?
C5 C6 C11 C10 -176.62(7) ?
C7 C6 C11 C12 179.98(7) ?
C5 C6 C11 C12 1.98(8) ?
C13 N1 C12 O2 9.35(13) ?
C5 N1 C12 O2 172.35(8) ?
C13 N1 C12 C11 -169.31(7) ?
C5 N1 C12 C11 -6.30(9) ?
C10 C11 C12 O2 2.32(14) ?
C6 C11 C12 O2 -176.12(8) ?
C10 C11 C12 N1 -179.06(8) ?
C6 C11 C12 N1 2.50(9) ?
C12 N1 C13 C14 -87.06(10) y
C5 N1 C13 C14 111.28(8) ?
N1 C13 C14 C15 167.92(7) y
C13 C14 C15 O4 173.65(7) y
